data_1527607
loop_
_publ_author_name
'Kabesova, M.'
'Dunaj-Jurco, M.'
'Serator, M.'
'Gazo, J.'

_publ_section_title
;
 Crystal structure of copper(I) thiocyanate and its relation to the
 crystal structure of copper(II) diammine dithiocyanate complex
;
_journal_name_full 'Inorganica Chimica Acta'
_journal_page_first 161
_journal_page_last 165
_journal_volume 17
_journal_year 1976
_chemical_formula_sum 'C Cu N S'
_chemical_name_systematic 'Cu (S C N)'
_space_group_IT_number 61
_symmetry_space_group_name_Hall '-P 2ac 2ab'
_symmetry_space_group_name_H-M 'P b c a'
_cell_angle_alpha 90
_cell_angle_beta 90
_cell_angle_gamma 90
_cell_formula_units_Z 8
_cell_length_a 10.994
_cell_length_b 7.224
_cell_length_c 6.662
_cell_volume 529.100
_citation_journal_id_ASTM ICHAA3
_cod_data_source_file Kabesova_ICHAA3_1976_716.cif
_cod_data_source_block C1Cu1N1S1
_cod_original_cell_volume 529.1005
_cod_original_formula_sum 'C1 Cu1 N1 S1'
_cod_database_code 1527607

loop_
_symmetry_equiv_pos_as_xyz
x,y,z
-x+1/2,-y,z+1/2
x+1/2,-y+1/2,-z
-x,y+1/2,-z+1/2
-x,-y,-z
x-1/2,y,-z-1/2
-x-1/2,y-1/2,z
x,-y-1/2,z-1/2

loop_
_atom_site_label
_atom_site_type_symbol
_atom_site_fract_x
_atom_site_fract_y
_atom_site_fract_z
_atom_site_occupancy
_atom_site_U_iso_or_equiv
Cu1 Cu+1 0.18428 0.1564 0.13598 1 0.0
S1 S-2 0.78357 0.3839 0.17407 1 0.0
C1 C+4 0.92453 0.29429 0.1392 1 0.0
N1 N-3 0.01656 0.2321 0.1176 1 0.0
